data_7008302
loop_
_publ_author_name
'Barreiro, Elena'
'Casas, Jos\'e S'
'Couce, Maria D.'
'S\'anchez, Agust\'in'
'Sordo, Jos\'e'
'Varela, Jos\'e M'
'V\'azquez-L\'opez, Ezequiel M'

_publ_section_title
;
 New structural features in triphenylphosphinesilver(I)
 sulfanylcarboxylates.
;
_journal_issue 9
_journal_name_full 'Dalton transactions (Cambridge, England : 2003)'
_journal_page_first 1707
_journal_page_last 1715
_journal_paper_doi 10.1039/b501309g
_journal_year 2005
_chemical_formula_sum 'C27 H22 Ag O2 P S'
_chemical_formula_weight 549.35
_chemical_name_systematic
;
?
;
_space_group_IT_number 14
_symmetry_cell_setting monoclinic
_symmetry_space_group_name_Hall '-P 2yn'
_symmetry_space_group_name_H-M 'P 1 21/n 1'
_atom_sites_solution_hydrogens geom
_atom_sites_solution_primary direct
_atom_sites_solution_secondary difmap
_audit_creation_method SHELXL-97
_cell_angle_alpha 90.00
_cell_angle_beta 109.806(6)
_cell_angle_gamma 90.00
_cell_formula_units_Z 4
_cell_length_a 14.056(4)
_cell_length_b 9.356(3)
_cell_length_c 19.162(5)
_cell_measurement_temperature 293(2)
_cell_volume 2370.9(12)
_computing_cell_refinement 'Bruker SMART'
_computing_data_collection 'Bruker SMART'
_computing_data_reduction 'Bruker SHELXTL'
_computing_molecular_graphics 'Bruker SHELXTL'
_computing_publication_material 'Bruker SHELXTL'
_computing_structure_refinement 'SHELXL-97 (Sheldrick, 1997)'
_computing_structure_solution 'SHELXS-97 (Sheldrick, 1990)'
_diffrn_ambient_temperature 293(2)
_diffrn_measured_fraction_theta_full 0.884
_diffrn_measured_fraction_theta_max 0.884
_diffrn_measurement_device_type 'CCD area detector'
_diffrn_measurement_method 'phi and omega scans'
_diffrn_radiation_monochromator graphite
_diffrn_radiation_source 'fine-focus sealed tube'
_diffrn_radiation_type MoK\a
_diffrn_radiation_wavelength 0.71073
_diffrn_reflns_av_R_equivalents 0.1239
_diffrn_reflns_av_sigmaI/netI 0.4795
_diffrn_reflns_limit_h_max 10
_diffrn_reflns_limit_h_min -18
_diffrn_reflns_limit_k_max 12
_diffrn_reflns_limit_k_min -12
_diffrn_reflns_limit_l_max 25
_diffrn_reflns_limit_l_min -19
_diffrn_reflns_number 11160
_diffrn_reflns_theta_full 28.03
_diffrn_reflns_theta_max 28.03
_diffrn_reflns_theta_min 1.57
_exptl_absorpt_coefficient_mu 1.028
_exptl_absorpt_correction_T_max 1.000000
_exptl_absorpt_correction_T_min 0.676701
_exptl_absorpt_correction_type multi-scan
_exptl_crystal_colour yellow
_exptl_crystal_density_diffrn 1.539
_exptl_crystal_density_method 'not measured'
_exptl_crystal_description plate
_exptl_crystal_F_000 1112
_exptl_crystal_size_max .19
_exptl_crystal_size_mid .11
_exptl_crystal_size_min .03
_refine_diff_density_max 0.564
_refine_diff_density_min -0.429
_refine_diff_density_rms 0.067
_refine_ls_extinction_method none
_refine_ls_goodness_of_fit_ref 0.671
_refine_ls_hydrogen_treatment mixed
_refine_ls_matrix_type full
_refine_ls_number_parameters 289
_refine_ls_number_reflns 5082
_refine_ls_number_restraints 0
_refine_ls_restrained_S_all 0.671
_refine_ls_R_factor_all 0.3461
_refine_ls_R_factor_gt 0.0498
_refine_ls_shift/su_max 0.002
_refine_ls_shift/su_mean 0.000
_refine_ls_structure_factor_coef Fsqd
_refine_ls_weighting_details 'calc w=1/[\s^2^(Fo^2^)+(0.0061P)^2^+0.0000P] where P=(Fo^2^+2Fc^2^)/3'
_refine_ls_weighting_scheme calc
_refine_ls_wR_factor_gt 0.0633
_refine_ls_wR_factor_ref 0.1041
_reflns_number_gt 1028
_reflns_number_total 5082
_reflns_threshold_expression >2sigma(I)
_cod_data_source_file b501309g.txt
_cod_data_source_block 1
_cod_depositor_comments
;
The following automatic conversions were performed:
'_symmetry_cell_setting' value 'Monoclinic' changed to 'monoclinic'
according to '/home/saulius/struct/CIF-dictionaries/cif_core.dic'
dictionary named 'cif_core.dic' version 2.4.1 from 2010-06-29.

Automatic conversion script
Id: cif_fix_enum 1527 2010-12-29 10:47:43Z saulius 
;
_cod_original_cell_volume 2370.7(11)
_cod_original_sg_symbol_H-M P2(1)/n
_cod_database_code 7008302

loop_
_symmetry_equiv_pos_as_xyz
'x, y, z'
'-x+1/2, y+1/2, -z+1/2'
'-x, -y, -z'
'x-1/2, -y-1/2, z-1/2'

loop_
_atom_site_label
_atom_site_type_symbol
_atom_site_fract_x
_atom_site_fract_y
_atom_site_fract_z
_atom_site_U_iso_or_equiv
_atom_site_adp_type
_atom_site_occupancy
_atom_site_symmetry_multiplicity
_atom_site_calc_flag
_atom_site_refinement_flags
_atom_site_disorder_assembly
_atom_site_disorder_group
Ag Ag 0.92454(6) 0.42092(9) 0.03085(5) 0.0932(4) Uani 1 1 d . . .
S S 1.10290(17) 0.4327(3) 0.10497(13) 0.0664(8) Uani 1 1 d . . .
O1 O 0.9973(5) 0.1682(6) 0.0233(4) 0.071(2) Uani 1 1 d . . .
O2 O 1.1332(4) 0.0309(6) 0.0506(3) 0.067(2) Uani 1 1 d . . .
H2 H 1.0900 -0.0347 0.0275 0.100 Uiso 1 1 d . . .
C1 C 1.0887(8) 0.1496(11) 0.0573(5) 0.048(3) Uani 1 1 d . . .
C2 C 1.1530(7) 0.2623(9) 0.1065(5) 0.048(3) Uani 1 1 d . . .
C3 C 1.2439(7) 0.2179(9) 0.1526(5) 0.048(3) Uani 1 1 d . . .
H3 H 1.2589 0.1238 0.1446 0.058 Uiso 1 1 calc R . .
C4 C 1.3223(8) 0.2876(11) 0.2118(6) 0.051(3) Uani 1 1 d . . .
C5 C 1.3368(7) 0.4342(11) 0.2178(5) 0.056(3) Uani 1 1 d . . .
H5 H 1.2924 0.4935 0.1828 0.068 Uiso 1 1 calc R . .
C6 C 1.4156(8) 0.4949(10) 0.2745(6) 0.065(3) Uani 1 1 d . . .
H6 H 1.4242 0.5936 0.2760 0.078 Uiso 1 1 calc R . .
C7 C 1.4819(8) 0.4105(13) 0.3291(5) 0.075(3) Uani 1 1 d . . .
H7 H 1.5343 0.4511 0.3677 0.090 Uiso 1 1 calc R . .
C8 C 1.4676(7) 0.2642(12) 0.3242(5) 0.070(3) Uani 1 1 d . . .
H8 H 1.5111 0.2053 0.3601 0.084 Uiso 1 1 calc R . .
C9 C 1.3891(8) 0.2036(10) 0.2665(5) 0.068(3) Uani 1 1 d . . .
H9 H 1.3812 0.1048 0.2645 0.082 Uiso 1 1 calc R . .
P P 0.75283(18) 0.4159(3) 0.02337(14) 0.0561(8) Uani 1 1 d . . .
C11 C 0.6674(9) 0.3119(10) -0.0541(5) 0.054(3) Uani 1 1 d . . .
C12 C 0.7105(7) 0.2583(10) -0.1044(6) 0.053(3) Uani 1 1 d . . .
H12 H 0.7784 0.2749 -0.0975 0.064 Uiso 1 1 calc R . .
C13 C 0.6511(11) 0.1802(10) -0.1647(7) 0.074(4) Uani 1 1 d . . .
H13 H 0.6785 0.1430 -0.1987 0.089 Uiso 1 1 calc R . .
C14 C 0.5523(10) 0.1587(10) -0.1737(6) 0.070(4) Uani 1 1 d . . .
H14 H 0.5132 0.1052 -0.2141 0.084 Uiso 1 1 calc R . .
C15 C 0.5058(9) 0.2140(13) -0.1242(7) 0.095(5) Uani 1 1 d . . .
H15 H 0.4372 0.2002 -0.1328 0.114 Uiso 1 1 calc R . .
C16 C 0.5650(9) 0.2883(10) -0.0635(6) 0.062(3) Uani 1 1 d . . .
H16 H 0.5378 0.3228 -0.0288 0.074 Uiso 1 1 calc R . .
C21 C 0.7019(7) 0.5950(11) 0.0145(6) 0.059(3) Uani 1 1 d . . .
C22 C 0.6249(8) 0.6451(11) -0.0460(5) 0.062(3) Uani 1 1 d . . .
H22 H 0.5909 0.5820 -0.0837 0.075 Uiso 1 1 calc R . .
C23 C 0.5963(8) 0.7904(12) -0.0522(6) 0.080(4) Uani 1 1 d . . .
H23 H 0.5424 0.8216 -0.0928 0.095 Uiso 1 1 calc R . .
C24 C 0.6479(9) 0.8852(13) 0.0017(7) 0.089(4) Uani 1 1 d . . .
H24 H 0.6309 0.9816 -0.0030 0.107 Uiso 1 1 calc R . .
C25 C 0.7238(10) 0.8380(12) 0.0619(7) 0.095(4) Uani 1 1 d . . .
H25 H 0.7573 0.9021 0.0993 0.114 Uiso 1 1 calc R . .
C26 C 0.7523(8) 0.6954(13) 0.0686(6) 0.082(4) Uani 1 1 d . . .
H26 H 0.8059 0.6658 0.1098 0.098 Uiso 1 1 calc R . .
C31 C 0.7279(9) 0.3467(12) 0.1027(5) 0.059(3) Uani 1 1 d . . .
C32 C 0.6532(9) 0.3917(12) 0.1297(7) 0.081(4) Uani 1 1 d . . .
H32 H 0.6130 0.4690 0.1068 0.097 Uiso 1 1 calc R . .
C33 C 0.6353(11) 0.3266(18) 0.1894(8) 0.108(5) Uani 1 1 d . . .
H33 H 0.5864 0.3635 0.2072 0.130 Uiso 1 1 calc R . .
C34 C 0.686(2) 0.216(2) 0.2198(13) 0.178(12) Uani 1 1 d . . .
H34 H 0.6694 0.1680 0.2566 0.214 Uiso 1 1 calc R . .
C35 C 0.7666(18) 0.165(2) 0.1989(14) 0.181(11) Uani 1 1 d . . .
H35 H 0.8061 0.0892 0.2242 0.217 Uiso 1 1 calc R . .
C36 C 0.7873(12) 0.2318(15) 0.1378(7) 0.131(6) Uani 1 1 d . . .
H36 H 0.8392 0.1986 0.1222 0.157 Uiso 1 1 calc R . .

loop_
_atom_site_aniso_label
_atom_site_aniso_U_11
_atom_site_aniso_U_22
_atom_site_aniso_U_33
_atom_site_aniso_U_23
_atom_site_aniso_U_13
_atom_site_aniso_U_12
Ag 0.0496(5) 0.0717(6) 0.1484(8) -0.0386(7) 0.0208(5) 0.0030(6)
S 0.0604(18) 0.0405(17) 0.084(2) -0.0130(17) 0.0054(16) 0.0055(16)
O1 0.057(5) 0.032(4) 0.101(6) -0.016(4) -0.001(5) 0.003(4)
O2 0.044(4) 0.050(5) 0.095(5) -0.027(4) 0.010(4) 0.007(3)
C1 0.055(8) 0.046(8) 0.050(8) 0.004(6) 0.026(7) 0.005(7)
C2 0.028(6) 0.029(6) 0.076(8) -0.024(6) 0.001(6) -0.008(5)
C3 0.037(7) 0.044(7) 0.065(8) -0.004(6) 0.020(7) -0.005(6)
C4 0.059(8) 0.044(8) 0.043(8) -0.012(6) 0.008(7) -0.025(7)
C5 0.058(7) 0.054(8) 0.039(7) -0.001(6) -0.006(6) -0.009(7)
C6 0.080(9) 0.046(7) 0.066(9) 0.005(7) 0.020(7) -0.003(7)
C7 0.081(9) 0.062(9) 0.070(8) -0.005(8) 0.012(7) -0.021(8)
C8 0.053(8) 0.068(9) 0.060(8) 0.015(7) -0.019(7) 0.005(7)
C9 0.073(9) 0.059(8) 0.051(8) 0.013(7) -0.007(7) -0.004(7)
P 0.0523(18) 0.0513(19) 0.062(2) -0.0038(19) 0.0154(16) 0.0075(18)
C11 0.075(9) 0.059(8) 0.044(8) 0.010(6) 0.040(8) 0.008(7)
C12 0.053(8) 0.039(7) 0.060(9) 0.017(6) 0.010(8) -0.007(6)
C13 0.102(12) 0.030(7) 0.084(10) -0.001(7) 0.023(10) -0.001(8)
C14 0.080(10) 0.041(8) 0.062(9) -0.018(6) -0.012(9) -0.014(7)
C15 0.074(10) 0.096(11) 0.088(11) -0.023(8) -0.007(9) 0.004(8)
C16 0.062(9) 0.049(7) 0.079(10) -0.003(6) 0.031(9) 0.009(7)
C21 0.033(6) 0.063(8) 0.068(8) 0.003(8) 0.000(6) 0.001(7)
C22 0.066(9) 0.067(9) 0.060(8) -0.002(6) 0.029(7) 0.011(7)
C23 0.074(10) 0.048(8) 0.089(10) 0.008(7) -0.008(8) -0.004(8)
C24 0.065(9) 0.067(11) 0.130(13) 0.034(10) 0.027(9) -0.001(8)
C25 0.130(13) 0.042(9) 0.107(11) -0.025(8) 0.031(10) 0.014(8)
C26 0.051(8) 0.081(10) 0.088(9) -0.015(8) -0.010(7) -0.001(7)
C31 0.058(8) 0.058(9) 0.053(9) -0.005(7) 0.008(7) -0.001(6)
C32 0.088(10) 0.085(10) 0.074(10) 0.004(9) 0.035(8) -0.014(8)
C33 0.143(15) 0.117(15) 0.067(13) -0.023(10) 0.039(11) -0.059(13)
C34 0.33(4) 0.092(19) 0.093(16) 0.027(14) 0.04(2) -0.06(2)
C35 0.28(3) 0.086(15) 0.13(2) 0.041(13) 0.02(2) 0.038(16)
C36 0.252(18) 0.061(10) 0.066(11) 0.001(8) 0.037(12) 0.031(12)

loop_
_atom_type_symbol
_atom_type_description
_atom_type_scat_dispersion_real
_atom_type_scat_dispersion_imag
_atom_type_scat_source
C C 0.0033 0.0016 'International Tables Vol C Tables 4.2.6.8 and 6.1.1.4'
H H 0.0000 0.0000 'International Tables Vol C Tables 4.2.6.8 and 6.1.1.4'
O O 0.0106 0.0060 'International Tables Vol C Tables 4.2.6.8 and 6.1.1.4'
P P 0.1023 0.0942 'International Tables Vol C Tables 4.2.6.8 and 6.1.1.4'
S S 0.1246 0.1234 'International Tables Vol C Tables 4.2.6.8 and 6.1.1.4'
Ag Ag -0.8971 1.1015 'International Tables Vol C Tables 4.2.6.8 and 6.1.1.4'

loop_
_geom_angle_atom_site_label_1
_geom_angle_atom_site_label_2
_geom_angle_atom_site_label_3
_geom_angle
_geom_angle_site_symmetry_1
_geom_angle_site_symmetry_3
_geom_angle_publ_flag
P Ag S 149.83(9) . . ?
P Ag O1 112.97(16) . . ?
S Ag O1 74.12(15) . . ?
P Ag S 97.73(9) . 3_765 ?
S Ag S 107.81(7) . 3_765 ?
O1 Ag S 108.69(16) . 3_765 ?
P Ag Ag 142.55(9) . 3_765 ?
S Ag Ag 60.13(7) . 3_765 ?
O1 Ag Ag 94.55(15) . 3_765 ?
S Ag Ag 47.68(5) 3_765 3_765 ?
P Ag O1 110.36(12) . 3_765 ?
S Ag O1 78.43(11) . 3_765 ?
O1 Ag O1 132.40(10) . 3_765 ?
S Ag O1 45.89(10) 3_765 3_765 ?
Ag Ag O1 37.85(9) 3_765 3_765 ?
C2 S Ag 107.4(3) . . ?
C2 S Ag 112.6(3) . 3_765 ?
Ag S Ag 72.19(7) . 3_765 ?
C1 O1 Ag 117.1(6) . . ?
O1 C1 O2 121.0(10) . . ?
O1 C1 C2 121.9(9) . . ?
O2 C1 C2 117.1(9) . . ?
C3 C2 C1 115.6(9) . . ?
C3 C2 S 125.5(7) . . ?
C1 C2 S 118.7(7) . . ?
C2 C3 C4 132.7(9) . . ?
C5 C4 C9 116.9(9) . . ?
C5 C4 C3 124.4(10) . . ?
C9 C4 C3 118.7(10) . . ?
C6 C5 C4 121.9(9) . . ?
C5 C6 C7 120.9(10) . . ?
C8 C7 C6 117.8(10) . . ?
C7 C8 C9 121.0(10) . . ?
C4 C9 C8 121.4(10) . . ?
C31 P C21 103.3(5) . . ?
C31 P C11 103.4(5) . . ?
C21 P C11 106.6(5) . . ?
C31 P Ag 116.3(4) . . ?
C21 P Ag 110.5(3) . . ?
C11 P Ag 115.6(4) . . ?
C12 C11 C16 121.4(10) . . ?
C12 C11 P 115.5(9) . . ?
C16 C11 P 123.1(9) . . ?
C13 C12 C11 119.1(10) . . ?
C14 C13 C12 119.1(12) . . ?
C13 C14 C15 123.1(12) . . ?
C16 C15 C14 117.8(12) . . ?
C15 C16 C11 119.3(11) . . ?
C22 C21 C26 116.9(10) . . ?
C22 C21 P 124.7(9) . . ?
C26 C21 P 117.9(9) . . ?
C21 C22 C23 121.3(10) . . ?
C24 C23 C22 119.9(11) . . ?
C25 C24 C23 119.7(12) . . ?
C24 C25 C26 120.8(12) . . ?
C25 C26 C21 121.3(10) . . ?
C32 C31 C36 117.5(12) . . ?
C32 C31 P 126.8(11) . . ?
C36 C31 P 115.7(12) . . ?
C31 C32 C33 123.1(13) . . ?
C34 C33 C32 120(2) . . ?
C33 C34 C35 122(3) . . ?
C34 C35 C36 119(3) . . ?
C31 C36 C35 118.4(17) . . ?

loop_
_geom_bond_atom_site_label_1
_geom_bond_atom_site_label_2
_geom_bond_distance
_geom_bond_site_symmetry_2
_geom_bond_publ_flag
Ag P 2.369(3) . ?
Ag S 2.429(2) . ?
Ag O1 2.599(6) . ?
Ag S 2.849(3) 3_765 ?
Ag Ag 3.1282(19) 3_765 ?
Ag O1 4.223(6) 3_765 ?
S C2 1.739(8) . ?
S Ag 2.849(3) 3_765 ?
O1 C1 1.241(9) . ?
O2 C1 1.302(9) . ?
C1 C2 1.496(11) . ?
C2 C3 1.349(10) . ?
C3 C4 1.442(10) . ?
C4 C5 1.387(10) . ?
C4 C9 1.390(11) . ?
C5 C6 1.383(10) . ?
C6 C7 1.388(11) . ?
C7 C8 1.382(11) . ?
C8 C9 1.390(11) . ?
P C31 1.791(10) . ?
P C21 1.808(10) . ?
P C11 1.839(10) . ?
C11 C12 1.395(10) . ?
C11 C16 1.406(11) . ?
C12 C13 1.383(11) . ?
C13 C14 1.355(12) . ?
C14 C15 1.419(12) . ?
C15 C16 1.369(11) . ?
C21 C22 1.373(10) . ?
C21 C26 1.400(11) . ?
C22 C23 1.411(11) . ?
C23 C24 1.368(11) . ?
C24 C25 1.353(12) . ?
C25 C26 1.387(12) . ?
C31 C32 1.385(12) . ?
C31 C36 1.387(14) . ?
C32 C33 1.393(13) . ?
C33 C34 1.28(2) . ?
C34 C35 1.40(2) . ?
C35 C36 1.44(2) . ?

loop_
_geom_hbond_atom_site_label_D
_geom_hbond_atom_site_label_H
_geom_hbond_atom_site_label_A
_geom_hbond_distance_DH
_geom_hbond_distance_HA
_geom_hbond_distance_DA
_geom_hbond_angle_DHA
_geom_hbond_site_symmetry_A
O2 H2 O1 0.872(5) 1.789(6) 2.661(8) 177.6(5) 3_755

loop_
_geom_torsion_atom_site_label_1
_geom_torsion_atom_site_label_2
_geom_torsion_atom_site_label_3
_geom_torsion_atom_site_label_4
_geom_torsion
_geom_torsion_site_symmetry_1
_geom_torsion_site_symmetry_2
_geom_torsion_site_symmetry_3
_geom_torsion_site_symmetry_4
_geom_torsion_publ_flag
S C2 C1 O1 -9.8(13) . . . . ?
C2 C1 O1 O2 178.9(17) . . . . ?
